data_2227463
loop_
_publ_author_name
'Turgunov, Kambarali'
'Englert, Ulli'

_publ_section_title
;
 <i>catena</i>-Poly[[bis[quinazolin-4(3<i>H</i>)-one-\k<i>N</i>^1^]cadmium(II)]-di-\m-chlorido]
;
_journal_coeditor_code GK2309
_journal_issue 11
_journal_name_full 'Acta Crystallographica Section E'
_journal_page_first m1457
_journal_paper_doi 10.1107/S1600536810041590
_journal_volume 66
_journal_year 2010
_chemical_formula_iupac '[Cd Cl2 (C8 H6 N2 O)2] '
_chemical_formula_moiety 'C16 H12 Cd Cl2 N4 O2 '
_chemical_formula_sum 'C16 H12 Cd Cl2 N4 O2'
_chemical_formula_weight 475.60
_chemical_name_systematic
;
<i>catena</i>-Poly[[bis[quinazolin-4(3<i>H</i>)-one-\k<i>N</i>^1^]cadmium(II)]-
di-\m-chlorido]
;
_space_group_IT_number 15
_symmetry_cell_setting monoclinic
_symmetry_space_group_name_Hall '-C 2yc'
_symmetry_space_group_name_H-M 'C 1 2/c 1'
_atom_sites_solution_hydrogens geom
_atom_sites_solution_primary direct
_atom_sites_solution_secondary difmap
_audit_creation_method SHELXL-97
_cell_angle_alpha 90.00
_cell_angle_beta 123.26(3)
_cell_angle_gamma 90.00
_cell_formula_units_Z 4
_cell_length_a 28.839(6)
_cell_length_b 3.7309(7)
_cell_length_c 17.846(4)
_cell_measurement_reflns_used 8356
_cell_measurement_temperature 130(2)
_cell_measurement_theta_max 28.35
_cell_measurement_theta_min 2.29
_cell_volume 1605.6(8)
_computing_cell_refinement 'SAINT-Plus (Bruker, 1999)'
_computing_data_collection 'SMART (Bruker,2000)'
_computing_data_reduction 'SAINT-Plus (Bruker, 1999)'
_computing_molecular_graphics 'XP in SHELXTL (Sheldrick, 2008)'
_computing_publication_material 'SHELXL97 (Sheldrick, 2008)'
_computing_structure_refinement 'SHELXL97 (Sheldrick, 2008)'
_computing_structure_solution 'SHELXS97 (Sheldrick, 2008)'
_diffrn_ambient_temperature 130(2)
_diffrn_measured_fraction_theta_full 0.997
_diffrn_measured_fraction_theta_max 0.997
_diffrn_measurement_device_type 'Bruker SMART APEX diffractometer'
_diffrn_measurement_method '\w scans'
_diffrn_radiation_monochromator graphite
_diffrn_radiation_source 'fine-focus sealed tube'
_diffrn_radiation_type MoK\a
_diffrn_radiation_wavelength 0.71073
_diffrn_reflns_av_R_equivalents 0.0810
_diffrn_reflns_av_sigmaI/netI 0.0478
_diffrn_reflns_limit_h_max 38
_diffrn_reflns_limit_h_min -38
_diffrn_reflns_limit_k_max 4
_diffrn_reflns_limit_k_min -4
_diffrn_reflns_limit_l_max 23
_diffrn_reflns_limit_l_min -23
_diffrn_reflns_number 10107
_diffrn_reflns_theta_full 28.35
_diffrn_reflns_theta_max 28.35
_diffrn_reflns_theta_min 2.29
_diffrn_standards_decay_% 0
_diffrn_standards_interval_count 0
_diffrn_standards_interval_time 0
_diffrn_standards_number 0
_exptl_absorpt_coefficient_mu 1.712
_exptl_absorpt_correction_T_max 0.958
_exptl_absorpt_correction_T_min 0.936
_exptl_absorpt_correction_type multi-scan
_exptl_absorpt_process_details '(MULABS; Blessing, 1995)'
_exptl_crystal_colour colourless
_exptl_crystal_density_diffrn 1.967
_exptl_crystal_density_method 'not measured'
_exptl_crystal_description needle
_exptl_crystal_F_000 936
_exptl_crystal_size_max 0.80
_exptl_crystal_size_mid 0.03
_exptl_crystal_size_min 0.02
_refine_diff_density_max 0.911
_refine_diff_density_min -2.473
_refine_ls_extinction_method none
_refine_ls_goodness_of_fit_ref 1.160
_refine_ls_hydrogen_treatment mixed
_refine_ls_matrix_type full
_refine_ls_number_parameters 118
_refine_ls_number_reflns 1983
_refine_ls_number_restraints 0
_refine_ls_restrained_S_all 1.160
_refine_ls_R_factor_all 0.0483
_refine_ls_R_factor_gt 0.0433
_refine_ls_shift/su_max 0.000
_refine_ls_shift/su_mean 0.000
_refine_ls_structure_factor_coef Fsqd
_refine_ls_weighting_details 'calc w=1/[\s^2^(Fo^2^)+(0.0450P)^2^] where P=(Fo^2^+2Fc^2^)/3'
_refine_ls_weighting_scheme calc
_refine_ls_wR_factor_gt 0.0998
_refine_ls_wR_factor_ref 0.1024
_reflns_number_gt 1831
_reflns_number_total 1983
_reflns_threshold_expression >2sigma(I)
_cod_data_source_file gk2309.cif
_cod_data_source_block I
_cod_original_sg_symbol_H-M 'C 2/c '
_cod_original_formula_sum 'C16 H12 Cd Cl2 N4 O2 '
_cod_database_code 2227463
_cod_database_fobs_code 2227463

loop_
_symmetry_equiv_pos_as_xyz
'x, y, z'
'x, -y, z+1/2'
'x+1/2, y+1/2, z'
'x+1/2, -y+1/2, z+1/2'
'-x, -y, -z'
'-x, y, -z-1/2'
'-x+1/2, -y+1/2, -z'
'-x+1/2, y+1/2, -z-1/2'

loop_
_atom_site_type_symbol
_atom_site_label
_atom_site_fract_x
_atom_site_fract_y
_atom_site_fract_z
_atom_site_U_iso_or_equiv
_atom_site_adp_type
_atom_site_calc_flag
_atom_site_refinement_flags
_atom_site_occupancy
_atom_site_disorder_assembly
_atom_site_disorder_group
Cd Cd1 0.0000 0.41717(11) 0.2500 0.02822(14) Uani d S 1 . .
Cl Cl1 0.03110(4) 0.9258(3) 0.36946(6) 0.0345(2) Uani d . 1 . .
O O1 0.25065(13) 0.8403(9) 0.4033(2) 0.0456(8) Uani d . 1 . .
N N1 0.09451(14) 0.4438(9) 0.2882(2) 0.0345(7) Uani d . 1 . .
C C2 0.12966(17) 0.4725(11) 0.3729(3) 0.0348(9) Uani d . 1 . .
H H2 0.1180 0.4045 0.4102 0.042 Uiso calc R 1 . .
N N3 0.18220(15) 0.5931(11) 0.4126(3) 0.0389(8) Uani d . 1 . .
C C4 0.20342(17) 0.7146(12) 0.3647(3) 0.0371(9) Uani d . 1 . .
C C4A 0.16615(17) 0.6802(11) 0.2686(3) 0.0341(9) Uani d . 1 . .
C C5 0.18303(17) 0.7898(12) 0.2120(3) 0.0373(9) Uani d . 1 . .
H H5 0.2179 0.8906 0.2359 0.045 Uiso calc R 1 . .
C C6 0.14774(18) 0.7473(13) 0.1212(3) 0.0410(9) Uani d . 1 . .
H H6 0.1587 0.8181 0.0831 0.049 Uiso calc R 1 . .
C C7 0.09534(19) 0.5976(13) 0.0859(3) 0.0406(9) Uani d . 1 . .
H H7 0.0718 0.5669 0.0243 0.049 Uiso calc R 1 . .
C C8 0.07797(18) 0.4957(10) 0.1400(3) 0.0343(9) Uani d . 1 . .
H H8 0.0428 0.3983 0.1151 0.041 Uiso calc R 1 . .
C C8A 0.11298(17) 0.5373(11) 0.2328(3) 0.0333(8) Uani d . 1 . .
H H3 0.206(2) 0.609(13) 0.470(3) 0.040(13) Uiso d . 1 . .

loop_
_atom_site_aniso_label
_atom_site_aniso_U_11
_atom_site_aniso_U_22
_atom_site_aniso_U_33
_atom_site_aniso_U_12
_atom_site_aniso_U_13
_atom_site_aniso_U_23
Cd1 0.0258(2) 0.0272(2) 0.0302(2) 0.000 0.01445(17) 0.000
Cl1 0.0353(5) 0.0325(5) 0.0343(5) 0.0002(4) 0.0182(4) 0.0008(4)
O1 0.0363(16) 0.055(2) 0.0443(17) -0.0100(14) 0.0211(14) -0.0023(15)
N1 0.0304(16) 0.0340(18) 0.0388(18) -0.0007(14) 0.0188(15) -0.0008(15)
C2 0.0326(19) 0.033(2) 0.040(2) -0.0001(16) 0.0205(18) 0.0015(17)
N3 0.0307(17) 0.047(2) 0.0354(19) -0.0019(16) 0.0158(16) 0.0004(17)
C4 0.033(2) 0.035(2) 0.041(2) -0.0013(17) 0.0192(18) -0.0019(18)
C4A 0.0321(19) 0.030(2) 0.040(2) -0.0001(16) 0.0194(18) 0.0002(16)
C5 0.033(2) 0.033(2) 0.049(2) 0.0009(17) 0.0244(19) 0.0025(18)
C6 0.044(2) 0.040(2) 0.047(2) 0.003(2) 0.030(2) 0.001(2)
C7 0.042(2) 0.042(2) 0.039(2) 0.004(2) 0.0231(19) -0.0009(19)
C8 0.034(2) 0.0256(19) 0.042(2) 0.0015(15) 0.0196(18) -0.0011(15)
C8A 0.0332(19) 0.0272(19) 0.041(2) 0.0031(16) 0.0217(18) 0.0010(16)

loop_
_atom_type_symbol
_atom_type_description
_atom_type_scat_dispersion_real
_atom_type_scat_dispersion_imag
_atom_type_scat_source
C C 0.0033 0.0016 'International Tables Vol C Tables 4.2.6.8 and 6.1.1.4'
H H 0.0000 0.0000 'International Tables Vol C Tables 4.2.6.8 and 6.1.1.4'
N N 0.0061 0.0033 'International Tables Vol C Tables 4.2.6.8 and 6.1.1.4'
O O 0.0106 0.0060 'International Tables Vol C Tables 4.2.6.8 and 6.1.1.4'
Cl Cl 0.1484 0.1585 'International Tables Vol C Tables 4.2.6.8 and 6.1.1.4'
Cd Cd -0.8075 1.2024 'International Tables Vol C Tables 4.2.6.8 and 6.1.1.4'

loop_
_geom_angle_atom_site_label_1
_geom_angle_atom_site_label_2
_geom_angle_atom_site_label_3
_geom_angle_site_symmetry_1
_geom_angle_site_symmetry_3
_geom_angle
_geom_angle_publ_flag
N1 Cd1 N1 . 6_556 175.31(17) ?
N1 Cd1 Cl1 . 6_546 95.13(9) ?
N1 Cd1 Cl1 6_556 6_546 88.22(9) ?
N1 Cd1 Cl1 . 1_545 88.22(9) ?
N1 Cd1 Cl1 6_556 1_545 95.13(9) ?
Cl1 Cd1 Cl1 6_546 1_545 89.06(5) ?
N1 Cd1 Cl1 . . 84.90(9) ?
N1 Cd1 Cl1 6_556 . 91.69(9) ?
Cl1 Cd1 Cl1 6_546 . 179.01(3) ?
Cl1 Cd1 Cl1 1_545 . 91.93(4) ?
N1 Cd1 Cl1 . 6_556 91.69(9) ?
N1 Cd1 Cl1 6_556 6_556 84.90(9) ?
Cl1 Cd1 Cl1 6_546 6_556 91.93(4) ?
Cl1 Cd1 Cl1 1_545 6_556 179.01(3) ?
Cl1 Cd1 Cl1 . 6_556 87.08(5) ?
Cd1 Cl1 Cd1 1_565 . 91.93(4) ?
C2 N1 C8A . . 116.8(4) ?
C2 N1 Cd1 . . 112.0(3) ?
C8A N1 Cd1 . . 128.1(3) ?
N1 C2 N3 . . 125.5(4) ?
N1 C2 H2 . . 117.3 ?
N3 C2 H2 . . 117.3 ?
C2 N3 C4 . . 122.6(4) ?
C2 N3 H3 . . 124(3) ?
C4 N3 H3 . . 113(3) ?
O1 C4 N3 . . 120.7(4) ?
O1 C4 C4A . . 124.8(4) ?
N3 C4 C4A . . 114.4(4) ?
C5 C4A C8A . . 120.5(4) ?
C5 C4A C4 . . 120.2(4) ?
C8A C4A C4 . . 119.4(4) ?
C6 C5 C4A . . 119.5(4) ?
C6 C5 H5 . . 120.2 ?
C4A C5 H5 . . 120.2 ?
C5 C6 C7 . . 119.8(4) ?
C5 C6 H6 . . 120.1 ?
C7 C6 H6 . . 120.1 ?
C8 C7 C6 . . 121.3(4) ?
C8 C7 H7 . . 119.3 ?
C6 C7 H7 . . 119.3 ?
C7 C8 C8A . . 120.1(4) ?
C7 C8 H8 . . 120.0 ?
C8A C8 H8 . . 120.0 ?
C8 C8A N1 . . 120.1(4) ?
C8 C8A C4A . . 118.8(4) ?
N1 C8A C4A . . 121.1(4) ?

loop_
_geom_bond_atom_site_label_1
_geom_bond_atom_site_label_2
_geom_bond_site_symmetry_2
_geom_bond_distance
_geom_bond_publ_flag
Cd1 N1 . 2.422(3) ?
Cd1 N1 6_556 2.422(3) ?
Cd1 Cl1 6_546 2.5714(11) ?
Cd1 Cl1 1_545 2.5714(11) ?
Cd1 Cl1 . 2.6180(11) ?
Cd1 Cl1 6_556 2.6180(11) ?
Cl1 Cd1 1_565 2.5714(11) ?
O1 C4 . 1.233(5) ?
N1 C2 . 1.283(6) ?
N1 C8A . 1.400(5) ?
C2 N3 . 1.350(5) ?
C2 H2 . 0.9300 ?
N3 C4 . 1.373(6) ?
N3 H3 . 0.87(5) ?
C4 C4A . 1.445(6) ?
C4A C5 . 1.402(6) ?
C4A C8A . 1.403(6) ?
C5 C6 . 1.370(6) ?
C5 H5 . 0.9300 ?
C6 C7 . 1.396(6) ?
C6 H6 . 0.9300 ?
C7 C8 . 1.363(6) ?
C7 H7 . 0.9300 ?
C8 C8A . 1.397(6) ?
C8 H8 . 0.9300 ?

loop_
_geom_hbond_atom_site_label_D
_geom_hbond_atom_site_label_H
_geom_hbond_atom_site_label_A
_geom_hbond_site_symmetry_A
_geom_hbond_distance_DH
_geom_hbond_distance_HA
_geom_hbond_distance_DA
_geom_hbond_angle_DHA
_geom_hbond_publ_flag
N3 H3 O1 7_566 0.87(5) 1.90(4) 2.762(5) 172(6) y
